data_2023324
loop_
_publ_author_name
'Hwang, In-Chul'

_publ_section_title
;
 Crystal structure of p-xylene@silicalite-1
;
_journal_coeditor_code TX2091
_journal_issue 1
_journal_name_full 'Acta Crystallographica Section E Crystallographic Communications'
_journal_paper_doi 10.1107/S2056989024011642
_journal_volume 81
_journal_year 2025
_chemical_absolute_configuration syn
_chemical_formula_iupac 'Si24 O48, 2C8 H10'
_chemical_formula_moiety '2(C8 H10), O48 Si24'
_chemical_formula_sum 'C16 H20 O48 Si24'
_chemical_formula_weight 1654.48
_chemical_name_common
;
<i>p</i>-Xylene@silicalite-1
;
_chemical_name_systematic
;
<i>p</i>-Xylene@silicalite-1
;
_space_group_crystal_system orthorhombic
_space_group_IT_number 19
_space_group_name_Hall 'P 2ac 2ab'
_space_group_name_H-M_alt 'P 21 21 21'
_atom_sites_solution_hydrogens geom
_audit_creation_method
;
Olex2 1.5-alpha
(compiled 2024.02.16 svn.r378c4104 for OlexSys, GUI svn.r6928)
;
_cell_angle_alpha 90
_cell_angle_beta 90
_cell_angle_gamma 90
_cell_formula_units_Z 4
_cell_length_a 20.128(4)
_cell_length_b 19.816(4)
_cell_length_c 13.429(3)
_cell_measurement_reflns_used 88940
_cell_measurement_temperature 243.15
_cell_measurement_theta_max 29.531
_cell_measurement_theta_min 1.420
_cell_volume 5356.2(19)
_computing_cell_refinement
;
HKL3000 (Otwinowski & Minor, 1997)
;
_computing_data_collection 'PAL ADSC Quantum-210 ADX Program'
_computing_data_reduction
;
HKL3000 (Otwinowski & Minor, 1997)
;
_computing_molecular_graphics
;
Olex2 1.5-alpha (Dolomanov <i>et al.</i>,  2009)
;
_computing_publication_material
;
Olex2 1.5-alpha (Dolomanov <i>et al.</i>,  2009)
;
_computing_structure_refinement
;
<i>SHELXL2019/2</i> (Sheldrick, 2015b)
;
_computing_structure_solution
;
<i>SHELXT2014/4</i> (Sheldrick, 2015a)
;
_diffrn_ambient_temperature 243.15
_diffrn_detector_area_resol_mean 4096
_diffrn_measured_fraction_theta_full 0.989
_diffrn_measured_fraction_theta_max 0.984
_diffrn_measurement_device_type 'ADSC Quantum 210 CCD area detector'
_diffrn_measurement_method \w-scan
_diffrn_radiation_type synchrotron
_diffrn_radiation_wavelength 0.700
_diffrn_reflns_av_R_equivalents 0.0311
_diffrn_reflns_av_unetI/netI 0.0292
_diffrn_reflns_limit_h_max 28
_diffrn_reflns_limit_h_min -28
_diffrn_reflns_limit_k_max 27
_diffrn_reflns_limit_k_min -27
_diffrn_reflns_limit_l_max 18
_diffrn_reflns_limit_l_min -18
_diffrn_reflns_number 48262
_diffrn_reflns_theta_full 24.835
_diffrn_reflns_theta_max 29.531
_diffrn_reflns_theta_min 1.420
_diffrn_source 'PLSII 2D bending magnet'
_exptl_absorpt_coefficient_mu 0.648
_exptl_absorpt_correction_T_max 0.995
_exptl_absorpt_correction_T_min 0.987
_exptl_absorpt_correction_type empirical
_exptl_absorpt_process_details
;
(Scalepack; Otwinowski & Minor, 1997)
;
_exptl_crystal_colour colorless
_exptl_crystal_density_diffrn 2.052
_exptl_crystal_density_method 'not measured'
_exptl_crystal_description stick
_exptl_crystal_F_000 3344
_exptl_crystal_size_max 0.02
_exptl_crystal_size_mid 0.015
_exptl_crystal_size_min 0.008
_refine_diff_density_max 0.596
_refine_diff_density_min -0.495
_refine_ls_abs_structure_details
;
 Refined as a perfect inversion twin
;
_refine_ls_abs_structure_Flack 0.5
_refine_ls_extinction_coef 0.0027(2)
_refine_ls_extinction_expression Fc^*^=kFc[1+0.001xFc^2^\l^3^/sin(2\q)]^-1/4^
_refine_ls_extinction_method
;
<i>SHELXL2019/2</i> (Sheldrick, 2015b)
;
_refine_ls_goodness_of_fit_ref 1.041
_refine_ls_hydrogen_treatment constr
_refine_ls_matrix_type full
_refine_ls_number_parameters 798
_refine_ls_number_reflns 15347
_refine_ls_number_restraints 0
_refine_ls_restrained_S_all 1.041
_refine_ls_R_factor_all 0.0305
_refine_ls_R_factor_gt 0.0277
_refine_ls_shift/su_max 0.002
_refine_ls_shift/su_mean 0.000
_refine_ls_structure_factor_coef Fsqd
_refine_ls_weighting_details 'w=1/[\s^2^(Fo^2^)+(0.0548P)^2^+0.4670P] where P=(Fo^2^+2Fc^2^)/3'
_refine_ls_weighting_scheme calc
_refine_ls_wR_factor_gt 0.0775
_refine_ls_wR_factor_ref 0.0789
_reflns_number_gt 14416
_reflns_number_total 15347
_reflns_threshold_expression 'I > 2\s(I)'
_cod_data_source_file tx2091.cif
_cod_data_source_block I
_cod_database_code 2023324
_shelx_space_group_comment
;
The symmetry employed for this shelxl refinement is uniquely defined
by the following loop, which should always be used as a source of
symmetry information in preference to the above space-group names.
They are only intended as comments.
;
_shelx_estimated_absorpt_t_min 0.987
_shelx_estimated_absorpt_t_max 0.995

loop_
_space_group_symop_operation_xyz
'x, y, z'
'-x+1/2, -y, z+1/2'
'-x, y+1/2, -z+1/2'
'x+1/2, -y+1/2, -z'

loop_
_atom_site_type_symbol
_atom_site_label
_atom_site_fract_x
_atom_site_fract_y
_atom_site_fract_z
_atom_site_U_iso_or_equiv
_atom_site_adp_type
_atom_site_calc_flag
_atom_site_occupancy
_atom_site_disorder_assembly
_atom_site_disorder_group
C C1 0.1480(3) 0.2525(2) 0.8689(4) 0.0515(13) Uani d 1 . .
C C2 0.1916(4) 0.2830(2) 0.8012(4) 0.0679(17) Uani d 1 . .
H H2 0.173981 0.306685 0.746655 0.081 Uiso calc 1 . .
C C3 0.2595(4) 0.2792(2) 0.8122(4) 0.0637(16) Uani d 1 . .
H H3 0.287027 0.300994 0.765684 0.076 Uiso calc 1 . .
C C4 0.2885(3) 0.24379(19) 0.8905(3) 0.0445(11) Uani d 1 . .
C C5 0.2452(2) 0.2122(2) 0.9561(3) 0.0400(9) Uani d 1 . .
H H5 0.263149 0.186995 1.008937 0.048 Uiso calc 1 . .
C C6 0.1777(2) 0.2161(2) 0.9472(3) 0.0428(10) Uani d 1 . .
H H6 0.150566 0.194133 0.994057 0.051 Uiso calc 1 . .
C C7 0.0741(3) 0.2580(3) 0.8608(5) 0.074(2) Uani d 1 . .
H H7A 0.054240 0.214085 0.871807 0.112 Uiso calc 1 . .
H H7B 0.062348 0.274101 0.794849 0.112 Uiso calc 1 . .
H H7C 0.057817 0.289538 0.910383 0.112 Uiso calc 1 . .
C C8 0.3614(3) 0.2402(3) 0.9014(5) 0.0674(17) Uani d 1 . .
H H8A 0.379547 0.211139 0.849989 0.101 Uiso calc 1 . .
H H8B 0.372363 0.221968 0.966359 0.101 Uiso calc 1 . .
H H8C 0.380127 0.285060 0.894872 0.101 Uiso calc 1 . .
C C9 0.5090(3) 0.3324(4) 0.7564(5) 0.0683(18) Uani d 1 . .
C C10 0.4793(3) 0.2873(4) 0.6896(4) 0.078(2) Uani d 1 . .
H H10 0.457548 0.304333 0.633000 0.093 Uiso calc 1 . .
C C11 0.4812(3) 0.2170(4) 0.7051(4) 0.077(2) Uani d 1 . .
H H11 0.459772 0.188567 0.659167 0.092 Uiso calc 1 . .
C C12 0.5131(3) 0.1890(4) 0.7845(5) 0.0707(19) Uani d 1 . .
C C13 0.5422(3) 0.2342(4) 0.8504(5) 0.075(2) Uani d 1 . .
H H13 0.564150 0.217291 0.906864 0.091 Uiso calc 1 . .
C C14 0.5400(3) 0.3034(4) 0.8360(5) 0.0675(17) Uani d 1 . .
H H14 0.560704 0.331585 0.883055 0.081 Uiso calc 1 . .
C C15 0.5074(4) 0.4061(5) 0.7403(7) 0.112(3) Uani d 1 . .
H H15A 0.525917 0.428759 0.797989 0.168 Uiso calc 1 . .
H H15B 0.461805 0.420591 0.730655 0.168 Uiso calc 1 . .
H H15C 0.533357 0.417280 0.681791 0.168 Uiso calc 1 . .
C C16 0.5138(4) 0.1147(4) 0.7958(7) 0.100(3) Uani d 1 . .
H H16A 0.470857 0.099540 0.819852 0.149 Uiso calc 1 . .
H H16B 0.547988 0.101908 0.843001 0.149 Uiso calc 1 . .
H H16C 0.522933 0.093933 0.731806 0.149 Uiso calc 1 . .
O O1 0.29938(10) 0.64082(8) 0.58803(14) 0.0122(3) Uani d 1 . .
O O2 0.39007(10) 1.24514(9) 1.17883(17) 0.0138(4) Uani d 1 . .
O O3 0.60073(10) 0.35617(9) 0.32381(16) 0.0133(4) Uani d 1 . .
O O4 0.49742(8) -0.05418(11) 0.47543(16) 0.0147(4) Uani d 1 . .
O O5 0.40852(10) -0.07057(10) 0.33702(15) 0.0162(4) Uani d 1 . .
O O6 0.30167(12) 0.25312(9) 0.57585(16) 0.0181(4) Uani d 1 . .
O O7 0.24416(9) 0.56576(10) 0.44914(16) 0.0162(4) Uani d 1 . .
O O8 0.24224(11) 0.33738(12) 0.45610(19) 0.0218(5) Uani d 1 . .
O O9 0.30155(11) 0.14184(8) 0.67630(15) 0.0151(4) Uani d 1 . .
O O10 0.18159(9) 0.54782(10) 0.27877(14) 0.0125(3) Uani d 1 . .
O O11 0.19512(9) 0.65534(9) 0.70339(16) 0.0160(4) Uani d 1 . .
O O12 0.18492(12) 0.45172(10) 0.41565(17) 0.0234(4) Uani d 1 . .
O O13 0.42386(11) 0.04857(10) 0.41406(16) 0.0198(4) Uani d 1 . .
O O14 0.28217(10) 0.75345(9) 0.68150(16) 0.0136(4) Uani d 1 . .
O O15 0.37364(9) -0.04866(11) 0.52324(16) 0.0177(4) Uani d 1 . .
O O16 0.57620(12) 0.24562(10) 0.42206(18) 0.0208(5) Uani d 1 . .
O O17 0.60163(12) -0.00997(11) 0.37934(18) 0.0223(5) Uani d 1 . .
O O18 0.31129(11) 0.83230(10) 0.82970(16) 0.0195(4) Uani d 1 . .
O O19 0.24416(10) -0.04377(13) 0.51592(17) 0.0230(5) Uani d 1 . .
O O20 0.11368(10) 0.34204(11) 0.44102(17) 0.0171(4) Uani d 1 . .
O O21 0.30494(11) 0.88039(9) 0.64743(16) 0.0176(4) Uani d 1 . .
O O22 0.41691(11) 0.16696(11) 0.33076(18) 0.0220(5) Uani d 1 . .
O O23 0.19685(10) 0.84536(10) 0.7406(2) 0.0253(5) Uani d 1 . .
O O24 0.19998(10) 0.06581(11) 0.73077(19) 0.0255(5) Uani d 1 . .
O O25 0.41272(11) 0.55262(12) 0.28872(16) 0.0214(4) Uani d 1 . .
O O26 0.09152(11) 0.01283(10) 0.66209(18) 0.0219(5) Uani d 1 . .
O O27 0.38698(10) 0.85426(12) 0.98099(17) 0.0185(4) Uani d 1 . .
O O28 0.60159(11) 0.12256(10) 0.37160(18) 0.0200(4) Uani d 1 . .
O O29 0.25891(12) 0.85280(14) 1.0056(2) 0.0290(6) Uani d 1 . .
O O30 0.50287(8) 1.04870(12) 1.06371(17) 0.0184(4) Uani d 1 . .
O O31 0.37004(11) 0.14891(12) 0.51168(19) 0.0230(5) Uani d 1 . .
O O32 0.41187(11) 0.44994(11) 0.41273(19) 0.0257(5) Uani d 1 . .
O O33 0.31349(13) 0.95108(10) 0.90863(18) 0.0278(5) Uani d 1 . .
O O34 0.70180(9) 0.05429(12) 0.30234(18) 0.0264(5) Uani d 1 . .
O O35 0.41308(10) 0.36085(9) 0.09386(16) 0.0131(4) Uani d 1 . .
O O36 0.38387(9) 1.04763(14) 0.99205(17) 0.0224(5) Uani d 1 . .
O O37 0.41130(13) 1.11865(11) 1.1497(2) 0.0303(6) Uani d 1 . .
O O38 0.31293(10) 0.64401(10) 0.78159(15) 0.0139(4) Uani d 1 . .
O O39 0.30783(10) 1.07199(9) 0.83972(14) 0.0127(3) Uani d 1 . .
O O40 0.49670(9) 0.35045(12) 0.44219(18) 0.0183(4) Uani d 1 . .
O O41 0.42159(11) 0.35132(12) 0.28593(17) 0.0205(4) Uani d 1 . .
O O42 0.29762(12) 0.51056(10) 0.60757(16) 0.0212(4) Uani d 1 . .
O O43 0.11377(9) 0.56067(10) 0.44167(15) 0.0136(4) Uani d 1 . .
O O44 0.30331(12) 0.38034(10) 0.61749(16) 0.0213(4) Uani d 1 . .
O O45 0.49648(9) 0.14852(11) 0.48007(17) 0.0176(4) Uani d 1 . .
O O46 0.37296(9) 0.56810(10) 0.47314(16) 0.0159(4) Uani d 1 . .
O O47 0.30872(11) 0.01096(9) 0.66601(16) 0.0162(4) Uani d 1 . .
O O48 0.37061(10) 0.33190(11) 0.4650(2) 0.0230(5) Uani d 1 . .
Si Si1 0.42550(3) -0.03090(3) 0.43722(5) 0.00494(12) Uani d 1 . .
Si Si2 0.31735(3) 0.87229(3) 0.93152(5) 0.00586(12) Uani d 1 . .
Si Si3 0.18148(3) 0.53140(3) 0.39587(5) 0.00567(12) Uani d 1 . .
Si Si4 0.62335(3) 0.05474(3) 0.31636(5) 0.00589(12) Uani d 1 . .
Si Si5 0.30290(3) 0.57070(3) 0.52909(5) 0.00484(11) Uani d 1 . .
Si Si6 0.30393(3) 0.17308(3) 0.56638(5) 0.00556(11) Uani d 1 . .
Si Si7 0.38007(3) 1.17145(3) 1.22503(6) 0.00657(13) Uani d 1 . .
Si Si8 0.27894(3) 0.07270(3) 0.72846(5) 0.00558(12) Uani d 1 . .
Si Si9 0.30721(3) -0.04994(3) 0.58746(5) 0.00548(11) Uani d 1 . .
Si Si10 0.31486(3) 1.02889(3) 0.93970(5) 0.00639(12) Uani d 1 . .
Si Si11 0.38195(3) 0.32528(3) 0.19052(6) 0.00612(12) Uani d 1 . .
Si Si12 0.42542(3) 0.37125(3) 0.40143(5) 0.00596(12) Uani d 1 . .
Si Si13 0.12141(3) 0.07337(3) 0.72653(5) 0.00523(12) Uani d 1 . .
Si Si14 0.18189(3) 0.37195(3) 0.39818(5) 0.00600(12) Uani d 1 . .
Si Si15 0.57203(3) 0.16915(3) 0.45858(5) 0.00624(12) Uani d 1 . .
Si Si16 0.27250(3) 0.67380(3) 0.68885(5) 0.00513(12) Uani d 1 . .
Si Si17 0.42577(3) 1.05029(3) 1.09251(5) 0.00547(11) Uani d 1 . .
Si Si18 0.42620(3) 0.12801(3) 0.43403(5) 0.00593(12) Uani d 1 . .
Si Si19 0.30412(3) 0.32698(3) 0.52895(5) 0.00546(12) Uani d 1 . .
Si Si20 0.42370(3) 0.52956(3) 0.40213(5) 0.00565(12) Uani d 1 . .
Si Si21 0.57473(3) -0.06593(3) 0.45433(5) 0.00522(12) Uani d 1 . .
Si Si22 0.27977(3) 0.44711(3) 0.67508(5) 0.00592(12) Uani d 1 . .
Si Si23 0.57171(3) 0.32600(3) 0.42638(5) 0.00544(12) Uani d 1 . .
Si Si24 0.27405(3) 0.82808(3) 0.72431(5) 0.00614(13) Uani d 1 . .

loop_
_atom_site_aniso_label
_atom_site_aniso_U_11
_atom_site_aniso_U_22
_atom_site_aniso_U_33
_atom_site_aniso_U_12
_atom_site_aniso_U_13
_atom_site_aniso_U_23
C1 0.096(4) 0.0269(18) 0.031(3) 0.012(2) -0.010(3) -0.0031(16)
C2 0.136(6) 0.034(2) 0.033(3) 0.011(3) -0.005(3) 0.0147(18)
C3 0.124(5) 0.034(2) 0.033(3) -0.007(3) 0.020(3) 0.015(2)
C4 0.081(3) 0.0265(17) 0.026(2) -0.0090(19) 0.018(2) -0.0064(14)
C5 0.065(3) 0.0323(19) 0.022(2) 0.0010(18) 0.0105(19) 0.0065(15)
C6 0.064(3) 0.0345(19) 0.030(2) 0.0040(18) 0.0051(19) 0.0058(16)
C7 0.102(5) 0.060(3) 0.062(4) 0.035(3) -0.032(4) -0.022(3)
C8 0.081(4) 0.068(3) 0.054(4) -0.023(3) 0.027(3) -0.020(3)
C9 0.039(3) 0.121(6) 0.045(3) -0.004(3) 0.012(2) 0.004(3)
C10 0.052(3) 0.152(7) 0.029(3) 0.009(4) 0.001(2) 0.004(4)
C11 0.050(3) 0.145(7) 0.035(3) -0.014(4) 0.006(2) -0.029(4)
C12 0.038(2) 0.127(6) 0.048(4) -0.015(3) 0.009(2) -0.017(4)
C13 0.041(3) 0.136(7) 0.049(4) -0.013(3) -0.012(2) -0.009(4)
C14 0.043(3) 0.107(5) 0.052(4) -0.010(3) -0.009(2) -0.013(3)
C15 0.105(6) 0.126(7) 0.104(7) 0.014(5) 0.055(6) 0.001(6)
C16 0.082(5) 0.112(7) 0.104(7) -0.014(4) 0.032(5) 0.000(5)
O1 0.0207(9) 0.0081(7) 0.0078(9) 0.0018(7) 0.0022(8) -0.0039(6)
O2 0.0215(9) 0.0052(7) 0.0146(11) 0.0003(6) 0.0013(8) 0.0032(7)
O3 0.0216(9) 0.0084(8) 0.0098(10) -0.0009(7) 0.0038(8) 0.0037(7)
O4 0.0060(7) 0.0241(10) 0.0142(11) 0.0053(7) -0.0031(6) -0.0036(8)
O5 0.0280(10) 0.0141(9) 0.0066(10) 0.0004(7) -0.0073(8) -0.0028(7)
O6 0.0339(11) 0.0061(7) 0.0144(11) 0.0020(8) 0.0091(10) 0.0037(6)
O7 0.0137(8) 0.0213(10) 0.0137(11) -0.0043(7) -0.0054(7) -0.0003(8)
O8 0.0166(9) 0.0268(11) 0.0220(13) 0.0046(8) -0.0107(9) 0.0015(9)
O9 0.0296(10) 0.0081(7) 0.0077(9) -0.0042(7) 0.0001(8) 0.0038(6)
O10 0.0108(7) 0.0228(9) 0.0039(8) -0.0005(7) 0.0022(6) -0.0004(7)
O11 0.0073(8) 0.0151(8) 0.0255(11) 0.0002(7) -0.0018(8) 0.0007(7)
O12 0.0424(12) 0.0077(8) 0.0202(11) 0.0000(9) 0.0045(9) -0.0017(8)
O13 0.0309(10) 0.0076(8) 0.0210(11) 0.0006(8) -0.0018(8) -0.0009(8)
O14 0.0235(9) 0.0045(7) 0.0129(11) -0.0016(6) 0.0019(8) -0.0032(6)
O15 0.0109(8) 0.0267(10) 0.0154(11) 0.0013(8) 0.0087(7) 0.0036(9)
O16 0.0359(11) 0.0057(8) 0.0208(13) 0.0004(8) 0.0063(10) 0.0026(7)
O17 0.0356(12) 0.0140(9) 0.0173(12) -0.0053(8) 0.0054(10) 0.0056(8)
O18 0.0257(10) 0.0228(9) 0.0101(10) 0.0052(8) -0.0086(9) -0.0073(7)
O19 0.0154(9) 0.0377(13) 0.0160(11) 0.0035(9) -0.0091(8) -0.0035(10)
O20 0.0104(8) 0.0269(11) 0.0141(11) -0.0047(7) 0.0060(8) -0.0012(8)
O21 0.0266(10) 0.0074(7) 0.0187(11) -0.0030(8) 0.0047(9) 0.0059(7)
O22 0.0274(11) 0.0216(10) 0.0171(12) -0.0065(8) -0.0130(9) 0.0106(8)
O23 0.0072(8) 0.0250(10) 0.0437(15) -0.0016(8) 0.0017(10) -0.0161(9)
O24 0.0064(8) 0.0358(12) 0.0342(13) 0.0020(8) 0.0011(9) 0.0087(10)
O25 0.0257(10) 0.0303(11) 0.0081(10) -0.0010(9) -0.0070(8) 0.0029(9)
O26 0.0336(12) 0.0135(9) 0.0186(12) -0.0028(8) -0.0079(9) -0.0089(8)
O27 0.0115(9) 0.0332(12) 0.0110(11) 0.0055(8) -0.0050(8) 0.0021(9)
O28 0.0295(11) 0.0120(9) 0.0184(12) 0.0036(8) 0.0047(9) -0.0065(8)
O29 0.0197(11) 0.0470(15) 0.0202(13) -0.0070(10) 0.0106(9) 0.0044(11)
O30 0.0046(7) 0.0352(11) 0.0153(11) 0.0016(8) -0.0002(7) 0.0044(10)
O31 0.0147(10) 0.0277(11) 0.0267(13) 0.0049(8) 0.0105(9) -0.0037(9)
O32 0.0336(11) 0.0081(8) 0.0355(14) 0.0024(8) 0.0028(10) -0.0011(9)
O33 0.0506(14) 0.0082(8) 0.0245(12) 0.0050(10) -0.0032(11) 0.0029(8)
O34 0.0062(8) 0.0403(12) 0.0327(13) 0.0020(9) 0.0028(8) 0.0020(10)
O35 0.0193(9) 0.0080(8) 0.0121(10) -0.0015(6) 0.0049(7) 0.0039(7)
O36 0.0098(8) 0.0452(13) 0.0123(11) -0.0067(9) -0.0063(7) 0.0069(10)
O37 0.0485(15) 0.0109(9) 0.0315(15) 0.0051(9) 0.0160(12) -0.0066(9)
O38 0.0142(8) 0.0195(9) 0.0080(9) 0.0027(7) -0.0030(7) 0.0031(7)
O39 0.0213(9) 0.0108(7) 0.0060(9) -0.0002(7) -0.0039(8) 0.0028(6)
O40 0.0071(8) 0.0344(11) 0.0133(11) 0.0055(7) -0.0033(7) 0.0020(9)
O41 0.0185(10) 0.0321(11) 0.0109(11) -0.0015(8) -0.0048(8) -0.0069(9)
O42 0.0368(12) 0.0118(8) 0.0151(11) -0.0042(8) -0.0014(10) 0.0068(7)
O43 0.0091(7) 0.0236(10) 0.0081(10) 0.0037(7) 0.0049(7) -0.0014(8)
O44 0.0369(12) 0.0116(8) 0.0154(11) 0.0055(9) -0.0050(10) -0.0058(7)
O45 0.0092(9) 0.0290(11) 0.0146(11) -0.0061(7) -0.0037(7) 0.0016(9)
O46 0.0090(8) 0.0187(9) 0.0201(11) 0.0006(7) 0.0068(7) -0.0089(8)
O47 0.0229(9) 0.0098(8) 0.0158(10) 0.0031(7) 0.0003(9) -0.0062(7)
O48 0.0146(9) 0.0226(10) 0.0320(14) -0.0010(8) 0.0121(9) 0.0070(9)
Si1 0.0042(2) 0.0063(3) 0.0043(3) 0.00079(19) -0.0002(2) -0.0009(2)
Si2 0.0066(3) 0.0059(2) 0.0051(3) 0.0004(2) -0.0010(2) 0.0004(2)
Si3 0.0064(3) 0.0068(3) 0.0039(3) -0.0003(2) 0.0012(2) -0.0013(2)
Si4 0.0060(2) 0.0065(3) 0.0052(3) -0.0001(2) 0.0006(2) -0.0008(2)
Si5 0.0059(2) 0.0047(2) 0.0039(3) 0.0004(2) 0.0008(2) -0.00106(19)
Si6 0.0067(2) 0.0047(2) 0.0053(3) 0.0001(2) 0.0003(2) 0.0009(2)
Si7 0.0077(3) 0.0035(2) 0.0085(4) 0.0014(2) -0.0007(2) 0.0017(2)
Si8 0.0065(3) 0.0056(3) 0.0047(3) 0.0008(2) -0.0004(2) 0.0019(2)
Si9 0.0060(2) 0.0058(2) 0.0046(3) -0.0003(2) 0.0016(2) 0.0005(2)
Si10 0.0061(3) 0.0078(3) 0.0054(3) 0.0007(2) -0.0011(2) 0.0021(2)
Si11 0.0067(3) 0.0051(3) 0.0066(3) -0.0008(2) -0.0003(2) 0.0005(2)
Si12 0.0040(3) 0.0060(3) 0.0078(3) 0.0003(2) -0.0001(2) 0.0002(2)
Si13 0.0056(2) 0.0063(2) 0.0038(3) -0.0003(2) -0.0001(2) 0.0010(2)
Si14 0.0060(3) 0.0062(3) 0.0058(3) 0.0006(2) 0.0019(2) 0.0001(2)
Si15 0.0063(3) 0.0043(3) 0.0082(3) 0.0003(2) -0.0017(2) 0.0001(2)
Si16 0.0068(3) 0.0036(2) 0.0049(3) 0.0011(2) -0.0007(2) -0.0013(2)
Si17 0.0044(2) 0.0061(2) 0.0059(3) 0.0006(2) 0.0004(2) 0.0005(2)
Si18 0.0046(3) 0.0058(3) 0.0074(3) -0.0001(2) -0.0010(2) 0.0013(2)
Si19 0.0065(2) 0.0035(2) 0.0063(3) 0.0006(2) 0.0013(2) 0.0015(2)
Si20 0.0041(2) 0.0070(3) 0.0058(3) 0.0008(2) 0.0000(2) -0.0012(2)
Si21 0.0048(2) 0.0056(3) 0.0053(3) 0.00036(19) -0.0008(2) -0.0015(2)
Si22 0.0073(2) 0.0053(2) 0.0052(3) -0.0004(2) -0.0019(2) -0.0003(2)
Si23 0.0053(2) 0.0045(2) 0.0065(3) -0.0002(2) -0.0012(2) 0.0015(2)
Si24 0.0080(3) 0.0041(2) 0.0063(3) -0.0013(2) -0.0002(2) -0.0015(2)

loop_
_atom_type_symbol
_atom_type_description
_atom_type_scat_dispersion_real
_atom_type_scat_dispersion_imag
_atom_type_scat_source
C C -0.0020 0.0016 'International Tables Vol C Tables 4.2.6.8 and 6.1.1.4'
H H 0.0000 0.0000 'International Tables Vol C Tables 4.2.6.8 and 6.1.1.4'
O O -0.0041 0.0059 'International Tables Vol C Tables 4.2.6.8 and 6.1.1.4'
Si Si 0.0699 0.0690 'International Tables Vol C Tables 4.2.6.8 and 6.1.1.4'

loop_
_geom_angle_atom_site_label_1
_geom_angle_atom_site_label_2
_geom_angle_atom_site_label_3
_geom_angle_site_symmetry_1
_geom_angle_site_symmetry_3
_geom_angle
_geom_angle_publ_flag
C2 C1 C6 . . 116.1(5) ?
C2 C1 C7 . . 123.0(5) ?
C6 C1 C7 . . 120.9(5) ?
C1 C2 H2 . . 119.0 ?
C3 C2 C1 . . 121.9(5) ?
C3 C2 H2 . . 119.0 ?
C2 C3 H3 . . 119.2 ?
C2 C3 C4 . . 121.6(5) ?
C4 C3 H3 . . 119.2 ?
C3 C4 C8 . . 121.0(5) ?
C5 C4 C3 . . 116.4(5) ?
C5 C4 C8 . . 122.6(5) ?
C4 C5 H5 . . 118.6 ?
C6 C5 C4 . . 122.9(4) ?
C6 C5 H5 . . 118.6 ?
C1 C6 H6 . . 119.5 ?
C5 C6 C1 . . 121.1(5) ?
C5 C6 H6 . . 119.5 ?
C1 C7 H7A . . 109.5 ?
C1 C7 H7B . . 109.5 ?
C1 C7 H7C . . 109.5 ?
H7A C7 H7B . . 109.5 ?
H7A C7 H7C . . 109.5 ?
H7B C7 H7C . . 109.5 ?
C4 C8 H8A . . 109.5 ?
C4 C8 H8B . . 109.5 ?
C4 C8 H8C . . 109.5 ?
H8A C8 H8B . . 109.5 ?
H8A C8 H8C . . 109.5 ?
H8B C8 H8C . . 109.5 ?
C10 C9 C15 . . 121.9(7) ?
C14 C9 C10 . . 115.3(7) ?
C14 C9 C15 . . 122.7(7) ?
C9 C10 H10 . . 119.1 ?
C9 C10 C11 . . 121.7(6) ?
C11 C10 H10 . . 119.1 ?
C10 C11 H11 . . 119.0 ?
C12 C11 C10 . . 122.1(6) ?
C12 C11 H11 . . 119.0 ?
C11 C12 C13 . . 115.7(7) ?
C11 C12 C16 . . 119.3(7) ?
C13 C12 C16 . . 125.0(7) ?
C12 C13 H13 . . 118.8 ?
C14 C13 C12 . . 122.5(7) ?
C14 C13 H13 . . 118.8 ?
C9 C14 C13 . . 122.7(6) ?
C9 C14 H14 . . 118.7 ?
C13 C14 H14 . . 118.7 ?
C9 C15 H15A . . 109.5 ?
C9 C15 H15B . . 109.5 ?
C9 C15 H15C . . 109.5 ?
H15A C15 H15B . . 109.5 ?
H15A C15 H15C . . 109.5 ?
H15B C15 H15C . . 109.5 ?
C12 C16 H16A . . 109.5 ?
C12 C16 H16B . . 109.5 ?
C12 C16 H16C . . 109.5 ?
H16A C16 H16B . . 109.5 ?
H16A C16 H16C . . 109.5 ?
H16B C16 H16C . . 109.5 ?
Si16 O1 Si5 . . 142.09(13) ?
Si7 O2 Si11 . 1_566 148.55(16) ?
Si13 O3 Si23 4_556 . 140.93(14) ?
Si21 O4 Si1 . . 149.75(15) ?
Si1 O5 Si13 . 2_554 151.47(14) ?
Si6 O6 Si19 . . 151.93(15) ?
Si5 O7 Si3 . . 155.15(15) ?
Si14 O8 Si19 . . 161.26(17) ?
Si6 O9 Si8 . . 137.81(13) ?
Si22 O10 Si3 2_564 . 150.07(13) ?
Si11 O11 Si16 2_565 . 149.92(13) ?
Si14 O12 Si3 . . 161.42(16) ?
Si18 O13 Si1 . . 158.97(16) ?
Si16 O14 Si24 . . 152.08(15) ?
Si9 O15 Si1 . . 160.95(15) ?
Si15 O16 Si23 . . 159.03(17) ?
Si21 O17 Si4 . . 170.69(17) ?
Si2 O18 Si24 . . 145.42(14) ?
Si10 O19 Si9 2_564 . 172.78(19) ?
Si14 O20 Si15 . 4_456 143.25(16) ?
Si24 O21 Si9 . 1_565 154.34(15) ?
Si18 O22 Si7 . 1_544 148.09(15) ?
Si7 O23 Si24 2_574 . 151.12(14) ?
Si13 O24 Si8 . . 169.20(16) ?
Si4 O25 Si20 3_655 . 156.04(16) ?
Si13 O26 Si17 . 2_564 170.40(17) ?
Si2 O27 Si23 . 3_656 149.55(16) ?
Si4 O28 Si15 . . 157.69(17) ?
Si2 O29 Si6 . 2_565 171.5(2) ?
Si20 O30 Si17 3_656 . 146.62(16) ?
Si18 O31 Si6 . . 166.55(19) ?
Si12 O32 Si20 . . 158.71(17) ?
Si2 O33 Si10 . . 153.45(17) ?
Si4 O34 Si22 . 4_556 162.25(18) ?
Si11 O35 Si21 . 3_655 141.42(14) ?
Si17 O36 Si10 . . 147.11(15) ?
Si17 O37 Si7 . . 161.20(19) ?
Si16 O38 Si14 . 2_565 150.11(14) ?
Si10 O39 Si8 . 1_565 145.09(13) ?
Si12 O40 Si23 . . 152.19(17) ?
Si11 O41 Si12 . . 151.79(16) ?
Si22 O42 Si5 . . 169.20(17) ?
Si3 O43 Si21 . 4_456 140.61(14) ?
Si19 O44 Si22 . . 155.70(16) ?
Si18 O45 Si15 . . 146.81(17) ?
Si20 O46 Si5 . . 149.61(14) ?
Si8 O47 Si9 . . 155.99(15) ?
Si19 O48 Si12 . . 153.85(16) ?
O4 Si1 O13 . . 111.27(12) ?
O5 Si1 O4 . . 108.75(11) ?
O5 Si1 O13 . . 108.39(11) ?
O5 Si1 O15 . . 111.20(12) ?
O15 Si1 O4 . . 107.18(12) ?
O15 Si1 O13 . . 110.06(12) ?
O18 Si2 O27 . . 108.40(12) ?
O18 Si2 O29 . . 111.21(14) ?
O18 Si2 O33 . . 108.64(12) ?
O27 Si2 O33 . . 110.09(13) ?
O29 Si2 O27 . . 109.65(14) ?
O29 Si2 O33 . . 108.84(14) ?
O7 Si3 O10 . . 110.49(11) ?
O7 Si3 O12 . . 108.10(12) ?
O7 Si3 O43 . . 110.13(11) ?
O12 Si3 O10 . . 111.22(11) ?
O12 Si3 O43 . . 109.23(12) ?
O43 Si3 O10 . . 107.67(10) ?
O25 Si4 O17 3_645 . 108.92(13) ?
O25 Si4 O28 3_645 . 108.06(13) ?
O25 Si4 O34 3_645 . 110.41(13) ?
O28 Si4 O17 . . 110.78(12) ?
O34 Si4 O17 . . 109.26(13) ?
O34 Si4 O28 . . 109.40(13) ?
O7 Si5 O1 . . 110.63(11) ?
O42 Si5 O1 . . 108.61(11) ?
O42 Si5 O7 . . 110.40(12) ?
O42 Si5 O46 . . 110.20(12) ?
O46 Si5 O1 . . 107.41(11) ?
O46 Si5 O7 . . 109.54(12) ?
O6 Si6 O9 . . 108.10(11) ?
O6 Si6 O31 . . 111.11(12) ?
O29 Si6 O6 2_564 . 109.85(14) ?
O29 Si6 O9 2_564 . 108.94(13) ?
O29 Si6 O31 2_564 . 109.30(13) ?
O31 Si6 O9 . . 109.49(13) ?
O2 Si7 O22 . 1_566 109.63(12) ?
O23 Si7 O2 2_575 . 111.28(11) ?
O23 Si7 O22 2_575 1_566 108.71(13) ?
O37 Si7 O2 . . 107.77(13) ?
O37 Si7 O22 . 1_566 110.17(14) ?
O37 Si7 O23 . 2_575 109.27(14) ?
O24 Si8 O9 . . 111.36(12) ?
O24 Si8 O39 . 1_545 110.03(12) ?
O24 Si8 O47 . . 108.54(12) ?
O39 Si8 O9 1_545 . 108.14(10) ?
O47 Si8 O9 . . 108.53(11) ?
O47 Si8 O39 . 1_545 110.23(11) ?
O15 Si9 O19 . . 109.91(12) ?
O15 Si9 O21 . 1_545 108.10(11) ?
O15 Si9 O47 . . 109.19(12) ?
O19 Si9 O21 . 1_545 110.27(13) ?
O19 Si9 O47 . . 110.70(12) ?
O21 Si9 O47 1_545 . 108.62(11) ?
O19 Si10 O33 2_565 . 109.46(14) ?
O19 Si10 O36 2_565 . 108.75(13) ?
O19 Si10 O39 2_565 . 111.99(12) ?
O33 Si10 O36 . . 110.71(14) ?
O39 Si10 O33 . . 107.15(11) ?
O39 Si10 O36 . . 108.79(12) ?
O2 Si11 O11 1_544 2_564 110.20(10) ?
O2 Si11 O35 1_544 . 108.42(11) ?
O35 Si11 O11 . 2_564 111.03(11) ?
O41 Si11 O2 . 1_544 110.36(12) ?
O41 Si11 O11 . 2_564 108.61(12) ?
O41 Si11 O35 . . 108.20(12) ?
O32 Si12 O41 . . 109.01(13) ?
O32 Si12 O48 . . 108.01(12) ?
O40 Si12 O32 . . 112.09(13) ?
O40 Si12 O41 . . 108.22(12) ?
O40 Si12 O48 . . 108.22(13) ?
O48 Si12 O41 . . 111.31(13) ?
O5 Si13 O3 2 4_456 108.81(11) ?
O24 Si13 O3 . 4_456 110.78(11) ?
O24 Si13 O5 . 2 109.74(13) ?
O24 Si13 O26 . . 108.86(13) ?
O26 Si13 O3 . 4_456 109.11(12) ?
O26 Si13 O5 . 2 109.53(12) ?
O8 Si14 O12 . . 108.88(13) ?
O8 Si14 O20 . . 108.56(13) ?
O8 Si14 O38 . 2_564 110.01(12) ?
O12 Si14 O20 . . 110.22(12) ?
O12 Si14 O38 . 2_564 109.66(11) ?
O38 Si14 O20 2_564 . 109.50(12) ?
O16 Si15 O20 . 4_556 111.26(12) ?
O16 Si15 O28 . . 107.67(13) ?
O16 Si15 O45 . . 110.36(12) ?
O20 Si15 O28 4_556 . 109.83(12) ?
O45 Si15 O20 . 4_556 108.05(12) ?
O45 Si15 O28 . . 109.68(12) ?
O1 Si16 O11 . . 109.70(11) ?
O1 Si16 O38 . . 109.65(10) ?
O14 Si16 O1 . . 108.14(11) ?
O14 Si16 O11 . . 110.51(10) ?
O14 Si16 O38 . . 110.57(11) ?
O38 Si16 O11 . . 108.27(11) ?
O26 Si17 O30 2_565 . 109.69(12) ?
O36 Si17 O26 . 2_565 110.72(13) ?
O36 Si17 O30 . . 107.97(12) ?
O37 Si17 O26 . 2_565 110.20(13) ?
O37 Si17 O30 . . 108.20(14) ?
O37 Si17 O36 . . 110.00(15) ?
O13 Si18 O22 . . 109.08(12) ?
O31 Si18 O13 . . 110.19(12) ?
O31 Si18 O22 . . 111.07(13) ?
O31 Si18 O45 . . 108.00(13) ?
O45 Si18 O13 . . 110.01(12) ?
O45 Si18 O22 . . 108.47(12) ?
O6 Si19 O8 . . 109.66(13) ?
O44 Si19 O6 . . 108.33(12) ?
O44 Si19 O8 . . 111.34(13) ?
O44 Si19 O48 . . 111.77(13) ?
O48 Si19 O6 . . 107.16(12) ?
O48 Si19 O8 . . 108.48(13) ?
O30 Si20 O25 3_646 . 109.45(12) ?
O30 Si20 O32 3_646 . 110.28(13) ?
O32 Si20 O25 . . 110.13(13) ?
O46 Si20 O25 . . 110.08(12) ?
O46 Si20 O30 . 3_646 107.97(11) ?
O46 Si20 O32 . . 108.90(12) ?
O4 Si21 O35 . 3_645 110.57(11) ?
O4 Si21 O43 . 4_556 108.22(11) ?
O17 Si21 O4 . . 109.97(12) ?
O17 Si21 O35 . 3_645 108.78(12) ?
O17 Si21 O43 . 4_556 109.78(12) ?
O43 Si21 O35 4_556 3_645 109.51(11) ?
O10 Si22 O34 2_565 4_456 108.28(12) ?
O10 Si22 O44 2_565 . 109.16(11) ?
O34 Si22 O44 4_456 . 111.53(13) ?
O42 Si22 O10 . 2_565 109.69(11) ?
O42 Si22 O34 . 4_456 110.08(13) ?
O42 Si22 O44 . . 108.08(12) ?
O16 Si23 O3 . . 108.58(12) ?
O16 Si23 O27 . 3_646 110.40(13) ?
O16 Si23 O40 . . 111.13(12) ?
O27 Si23 O3 3_646 . 110.29(11) ?
O27 Si23 O40 3_646 . 106.37(12) ?
O40 Si23 O3 . . 110.08(12) ?
O14 Si24 O18 . . 108.58(11) ?
O14 Si24 O23 . . 110.23(11) ?
O18 Si24 O23 . . 108.73(13) ?
O21 Si24 O14 . . 109.30(11) ?
O21 Si24 O18 . . 110.88(12) ?
O21 Si24 O23 . . 109.12(13) ?

loop_
_geom_bond_atom_site_label_1
_geom_bond_atom_site_label_2
_geom_bond_site_symmetry_2
_geom_bond_distance
_geom_bond_publ_flag
C1 C2 . 1.400(8) ?
C1 C6 . 1.408(6) ?
C1 C7 . 1.495(8) ?
C2 H2 . 0.9400 ?
C2 C3 . 1.378(9) ?
C3 H3 . 0.9400 ?
C3 C4 . 1.391(7) ?
C4 C5 . 1.387(6) ?
C4 C8 . 1.477(8) ?
C5 H5 . 0.9400 ?
C5 C6 . 1.367(6) ?
C6 H6 . 0.9400 ?
C7 H7A . 0.9700 ?
C7 H7B . 0.9700 ?
C7 H7C . 0.9700 ?
C8 H8A . 0.9700 ?
C8 H8B . 0.9700 ?
C8 H8C . 0.9700 ?
C9 C10 . 1.400(9) ?
C9 C14 . 1.365(9) ?
C9 C15 . 1.476(10) ?
C10 H10 . 0.9400 ?
C10 C11 . 1.408(10) ?
C11 H11 . 0.9400 ?
C11 C12 . 1.364(9) ?
C12 C13 . 1.390(8) ?
C12 C16 . 1.479(10) ?
C13 H13 . 0.9400 ?
C13 C14 . 1.385(9) ?
C14 H14 . 0.9400 ?
C15 H15A . 0.9700 ?
C15 H15B . 0.9700 ?
C15 H15C . 0.9700 ?
C16 H16A . 0.9700 ?
C16 H16B . 0.9700 ?
C16 H16C . 0.9700 ?
O1 Si5 . 1.6007(18) ?
O1 Si16 . 1.598(2) ?
O2 Si7 . 1.5993(19) ?
O2 Si11 1_566 1.6042(19) ?
O3 Si13 4_556 1.6061(19) ?
O3 Si23 . 1.611(2) ?
O4 Si1 . 1.6037(18) ?
O4 Si21 . 1.5988(18) ?
O5 Si1 . 1.595(2) ?
O5 Si13 2_554 1.602(2) ?
O6 Si6 . 1.5917(18) ?
O6 Si19 . 1.5941(19) ?
O7 Si3 . 1.602(2) ?
O7 Si5 . 1.600(2) ?
O8 Si14 . 1.597(2) ?
O8 Si19 . 1.597(2) ?
O9 Si6 . 1.601(2) ?
O9 Si8 . 1.6047(18) ?
O10 Si3 . 1.606(2) ?
O10 Si22 2_564 1.5980(19) ?
O11 Si11 2_565 1.607(2) ?
O11 Si16 . 1.612(2) ?
O12 Si3 . 1.603(2) ?
O12 Si14 . 1.599(2) ?
O13 Si1 . 1.606(2) ?
O13 Si18 . 1.597(2) ?
O14 Si16 . 1.5932(18) ?
O14 Si24 . 1.5950(19) ?
O15 Si1 . 1.596(2) ?
O15 Si9 . 1.5915(19) ?
O16 Si15 . 1.595(2) ?
O16 Si23 . 1.597(2) ?
O17 Si4 . 1.597(2) ?
O17 Si21 . 1.593(2) ?
O18 Si2 . 1.585(2) ?
O18 Si24 . 1.604(2) ?
O19 Si9 . 1.596(2) ?
O19 Si10 2_564 1.596(2) ?
O20 Si14 . 1.602(2) ?
O20 Si15 4_456 1.603(2) ?
O21 Si9 1_565 1.5990(19) ?
O21 Si24 . 1.590(2) ?
O22 Si7 1_544 1.604(2) ?
O22 Si18 . 1.598(2) ?
O23 Si7 2_574 1.597(2) ?
O23 Si24 . 1.606(2) ?
O24 Si8 . 1.595(2) ?
O24 Si13 . 1.590(2) ?
O25 Si4 3_655 1.587(2) ?
O25 Si20 . 1.605(2) ?
O26 Si13 . 1.597(2) ?
O26 Si17 2_564 1.599(2) ?
O27 Si2 . 1.592(2) ?
O27 Si23 3_656 1.598(2) ?
O28 Si4 . 1.596(2) ?
O28 Si15 . 1.603(2) ?
O29 Si2 . 1.588(2) ?
O29 Si6 2_565 1.590(2) ?
O30 Si17 . 1.5997(18) ?
O30 Si20 3_656 1.5934(19) ?
O31 Si6 . 1.594(2) ?
O31 Si18 . 1.593(2) ?
O32 Si12 . 1.590(2) ?
O32 Si20 . 1.602(2) ?
O33 Si2 . 1.593(2) ?
O33 Si10 . 1.597(2) ?
O34 Si4 . 1.590(2) ?
O34 Si22 4_556 1.599(2) ?
O35 Si11 . 1.604(2) ?
O35 Si21 3_655 1.6075(19) ?
O36 Si10 . 1.601(2) ?
O36 Si17 . 1.592(2) ?
O37 Si7 . 1.585(2) ?
O37 Si17 . 1.584(2) ?
O38 Si14 2_565 1.601(2) ?
O38 Si16 . 1.601(2) ?
O39 Si8 1_565 1.603(2) ?
O39 Si10 . 1.5975(19) ?
O40 Si12 . 1.590(2) ?
O40 Si23 . 1.600(2) ?
O41 Si11 . 1.595(2) ?
O41 Si12 . 1.602(2) ?
O42 Si5 . 1.594(2) ?
O42 Si22 . 1.591(2) ?
O43 Si3 . 1.6036(19) ?
O43 Si21 4_456 1.606(2) ?
O44 Si19 . 1.591(2) ?
O44 Si22 . 1.604(2) ?
O45 Si15 . 1.601(2) ?
O45 Si18 . 1.596(2) ?
O46 Si5 . 1.5987(19) ?
O46 Si20 . 1.5923(19) ?
O47 Si8 . 1.5998(19) ?
O47 Si9 . 1.6031(19) ?
O48 Si12 . 1.598(2) ?
O48 Si19 . 1.593(2) ?

loop_
_geom_contact_atom_site_label_1
_geom_contact_atom_site_label_2
_geom_contact_distance
_geom_contact_site_symmetry_1
_geom_contact_site_symmetry_2
_geom_contact_publ_flag
C1 O3 3.4990(10) . 1_555 yes
C2 O28 3.4890(10) . 1_555 yes
C3 O6 3.3260(10) . . yes
C3 O9 3.3840(10) . . yes
C3 O44 3.4110(10) . . yes
C4 O39 3.4940(10) . 1_555 yes
C5 O39 3.4280(10) . 1_555 yes
C5 O19 3.4400(10) . 2_555 yes
C5 O21 3.3150(10) . 2_555 yes
C5 O14 3.1510(10) . 2_555 yes
C6 O21 3.3190(10) . 2_555 yes
C6 O1 3.4390(10) . 1_555 yes
C6 O14 3.3050(10) . 2_555 yes
C10 O48 3.8300(10) . 2_555 yes
C11 O31 3.6840(10) . 2_555 yes
C11 O45 3.6840(10) . 2_555 yes
C13 O46 3.4020(10) . 2_555 yes
C14 O15 3.8970(10) . 2_555 yes
C14 O21 3.4810(10) . 2_555 yes

loop_
_geom_torsion_atom_site_label_1
_geom_torsion_atom_site_label_2
_geom_torsion_atom_site_label_3
_geom_torsion_atom_site_label_4
_geom_torsion_site_symmetry_1
_geom_torsion_site_symmetry_2
_geom_torsion_site_symmetry_3
_geom_torsion_site_symmetry_4
_geom_torsion
_geom_torsion_publ_flag
C1 C2 C3 C4 . . . . 1.1(8) ?
C2 C1 C6 C5 . . . . 1.0(7) ?
C2 C3 C4 C5 . . . . 0.6(7) ?
C2 C3 C4 C8 . . . . -180.0(5) ?
C3 C4 C5 C6 . . . . -1.5(6) ?
C4 C5 C6 C1 . . . . 0.7(7) ?
C6 C1 C2 C3 . . . . -1.8(7) ?
C7 C1 C2 C3 . . . . 177.7(5) ?
C7 C1 C6 C5 . . . . -178.5(5) ?
C8 C4 C5 C6 . . . . 179.1(5) ?
C9 C10 C11 C12 . . . . -1.4(9) ?
C10 C9 C14 C13 . . . . 0.0(9) ?
C10 C11 C12 C13 . . . . 1.5(8) ?
C10 C11 C12 C16 . . . . -179.3(6) ?
C11 C12 C13 C14 . . . . -0.9(8) ?
C12 C13 C14 C9 . . . . 0.2(9) ?
C14 C9 C10 C11 . . . . 0.6(8) ?
C15 C9 C10 C11 . . . . 179.7(6) ?
C15 C9 C14 C13 . . . . -179.2(6) ?
C16 C12 C13 C14 . . . . 179.9(6) ?
Si1 O4 Si21 O17 . . . . 34.4(3) ?
Si1 O4 Si21 O35 . . . 3_645 -85.8(3) ?
Si1 O4 Si21 O43 . . . 4_556 154.3(3) ?
Si1 O13 Si18 O22 . . . . 180.0(4) ?
Si1 O13 Si18 O31 . . . . -57.8(5) ?
Si1 O13 Si18 O45 . . . . 61.1(5) ?
Si1 O15 Si9 O19 . . . . 34.0(5) ?
Si1 O15 Si9 O21 . . . 1_545 154.4(5) ?
Si1 O15 Si9 O47 . . . . -87.6(5) ?
Si2 O18 Si24 O14 . . . . -159.6(3) ?
Si2 O18 Si24 O21 . . . . 80.3(3) ?
Si2 O18 Si24 O23 . . . . -39.7(3) ?
Si2 O33 Si10 O19 . . . 2_565 -61.0(4) ?
Si2 O33 Si10 O36 . . . . 58.9(4) ?
Si2 O33 Si10 O39 . . . . 177.4(4) ?
Si3 O7 Si5 O1 . . . . -126.7(3) ?
Si3 O7 Si5 O42 . . . . -6.5(4) ?
Si3 O7 Si5 O46 . . . . 115.0(4) ?
Si3 O12 Si14 O8 . . . . 139.6(5) ?
Si3 O12 Si14 O20 . . . . -101.5(5) ?
Si3 O12 Si14 O38 . . . 2_564 19.2(6) ?
Si4 O25 Si20 O30 3_655 . . 3_646 164.7(4) ?
Si4 O25 Si20 O32 3_655 . . . 43.3(4) ?
Si4 O25 Si20 O46 3_655 . . . -76.7(4) ?
Si4 O28 Si15 O16 . . . . -179.5(4) ?
Si4 O28 Si15 O20 . . . 4_556 59.2(5) ?
Si4 O28 Si15 O45 . . . . -59.4(5) ?
Si5 O1 Si16 O11 . . . . -51.5(2) ?
Si5 O1 Si16 O14 . . . . -172.1(2) ?
Si5 O1 Si16 O38 . . . . 67.3(2) ?
Si5 O7 Si3 O10 . . . . -145.9(3) ?
Si5 O7 Si3 O12 . . . . -24.0(4) ?
Si5 O7 Si3 O43 . . . . 95.2(4) ?
Si5 O42 Si22 O10 . . . 2_565 -159.7(9) ?
Si5 O42 Si22 O34 . . . 4_456 -40.7(9) ?
Si5 O42 Si22 O44 . . . . 81.4(9) ?
Si5 O46 Si20 O25 . . . . 92.3(3) ?
Si5 O46 Si20 O30 . . . 3_646 -148.3(3) ?
Si5 O46 Si20 O32 . . . . -28.5(3) ?
Si6 O6 Si19 O8 . . . . 63.9(4) ?
Si6 O6 Si19 O44 . . . . -174.4(3) ?
Si6 O6 Si19 O48 . . . . -53.6(4) ?
Si6 O9 Si8 O24 . . . . -72.4(2) ?
Si6 O9 Si8 O39 . . . 1_545 166.6(2) ?
Si6 O9 Si8 O47 . . . . 47.0(2) ?
Si6 O31 Si18 O13 . . . . -93.5(7) ?
Si6 O31 Si18 O22 . . . . 27.5(8) ?
Si6 O31 Si18 O45 . . . . 146.3(7) ?
Si7 O22 Si18 O13 1_544 . . . 39.6(4) ?
Si7 O22 Si18 O31 1_544 . . . -82.1(3) ?
Si7 O22 Si18 O45 1_544 . . . 159.4(3) ?
Si7 O23 Si24 O14 2_574 . . . -11.7(4) ?
Si7 O23 Si24 O18 2_574 . . . -130.6(4) ?
Si7 O23 Si24 O21 2_574 . . . 108.3(4) ?
Si7 O37 Si17 O26 . . . 2_565 -26.9(7) ?
Si7 O37 Si17 O30 . . . . -146.8(6) ?
Si7 O37 Si17 O36 . . . . 95.5(6) ?
Si8 O9 Si6 O6 . . . . 154.8(2) ?
Si8 O9 Si6 O29 . . . 2_564 35.5(3) ?
Si8 O9 Si6 O31 . . . . -84.0(2) ?
Si8 O24 Si13 O3 . . . 4_456 9.0(10) ?
Si8 O24 Si13 O5 . . . 2 -111.2(10) ?
Si8 O24 Si13 O26 . . . . 129.0(10) ?
Si8 O39 Si10 O19 1_565 . . 2_565 -92.1(3) ?
Si8 O39 Si10 O33 1_565 . . . 28.0(3) ?
Si8 O39 Si10 O36 1_565 . . . 147.7(2) ?
Si8 O47 Si9 O15 . . . . 138.2(3) ?
Si8 O47 Si9 O19 . . . . 17.1(4) ?
Si8 O47 Si9 O21 . . . 1_545 -104.1(4) ?
Si9 O15 Si1 O4 . . . . 165.1(5) ?
Si9 O15 Si1 O5 . . . . -76.2(5) ?
Si9 O15 Si1 O13 . . . . 43.9(5) ?
Si9 O21 Si24 O14 1_565 . . . 141.1(3) ?
Si9 O21 Si24 O18 1_565 . . . -99.2(4) ?
Si9 O21 Si24 O23 1_565 . . . 20.5(4) ?
Si9 O47 Si8 O9 . . . . -100.6(4) ?
Si9 O47 Si8 O24 . . . . 20.6(4) ?
Si9 O47 Si8 O39 . . . 1_545 141.2(3) ?
Si10 O33 Si2 O18 . . . . -177.8(4) ?
Si10 O33 Si2 O27 . . . . -59.2(4) ?
Si10 O33 Si2 O29 . . . . 61.0(4) ?
Si10 O36 Si17 O26 . . . 2_565 36.0(4) ?
Si10 O36 Si17 O30 . . . . 156.1(3) ?
Si10 O36 Si17 O37 . . . . -86.0(4) ?
Si11 O2 Si7 O22 1_566 . . 1_566 -56.5(3) ?
Si11 O2 Si7 O23 1_566 . . 2_575 63.8(3) ?
Si11 O2 Si7 O37 1_566 . . . -176.4(3) ?
Si11 O11 Si16 O1 2_565 . . . -95.1(3) ?
Si11 O11 Si16 O14 2_565 . . . 24.1(3) ?
Si11 O11 Si16 O38 2_565 . . . 145.3(3) ?
Si11 O41 Si12 O32 . . . . -92.7(4) ?
Si11 O41 Si12 O40 . . . . 145.1(3) ?
Si11 O41 Si12 O48 . . . . 26.3(4) ?
Si12 O32 Si20 O25 . . . . 71.4(5) ?
Si12 O32 Si20 O30 . . . 3_646 -49.5(5) ?
Si12 O32 Si20 O46 . . . . -167.8(5) ?
Si12 O40 Si23 O3 . . . . 33.2(4) ?
Si12 O40 Si23 O16 . . . . -87.2(4) ?
Si12 O40 Si23 O27 . . . 3_646 152.7(3) ?
Si12 O41 Si11 O2 . . . 1_544 -93.5(3) ?
Si12 O41 Si11 O11 . . . 2_564 27.4(4) ?
Si12 O41 Si11 O35 . . . . 148.0(3) ?
Si12 O48 Si19 O6 . . . . -170.7(4) ?
Si12 O48 Si19 O8 . . . . 71.0(4) ?
Si12 O48 Si19 O44 . . . . -52.2(5) ?
Si13 O3 Si23 O16 4_556 . . . -171.0(2) ?
Si13 O3 Si23 O27 4_556 . . 3_646 -49.9(2) ?
Si13 O3 Si23 O40 4_556 . . . 67.2(2) ?
Si13 O5 Si1 O4 2_554 . . . -139.4(3) ?
Si13 O5 Si1 O13 2_554 . . . -18.3(3) ?
Si13 O5 Si1 O15 2_554 . . . 102.8(3) ?
Si13 O24 Si8 O9 . . . . -10.5(10) ?
Si13 O24 Si8 O39 . . . 1_545 109.4(10) ?
Si13 O24 Si8 O47 . . . . -129.9(10) ?
Si14 O8 Si19 O6 . . . . 143.8(5) ?
Si14 O8 Si19 O44 . . . . 23.9(6) ?
Si14 O8 Si19 O48 . . . . -99.4(6) ?
Si14 O12 Si3 O7 . . . . -136.9(5) ?
Si14 O12 Si3 O10 . . . . -15.4(6) ?
Si14 O12 Si3 O43 . . . . 103.3(5) ?
Si14 O38 Si16 O1 2_565 . . . -157.8(3) ?
Si14 O38 Si16 O11 2_565 . . . -38.1(3) ?
Si14 O38 Si16 O14 2_565 . . . 83.1(3) ?
Si15 O16 Si23 O3 . . . . 173.4(5) ?
Si15 O16 Si23 O27 . . . 3_646 52.4(5) ?
Si15 O16 Si23 O40 . . . . -65.4(5) ?
Si15 O20 Si14 O8 4_456 . . . 54.9(3) ?
Si15 O20 Si14 O12 4_456 . . . -64.3(3) ?
Si15 O20 Si14 O38 4_456 . . 2_564 175.0(2) ?
Si15 O28 Si4 O17 . . . . 5.7(5) ?
Si15 O28 Si4 O25 . . . 3_645 124.9(4) ?
Si15 O28 Si4 O34 . . . . -114.9(4) ?
Si15 O45 Si18 O13 . . . . 85.9(3) ?
Si15 O45 Si18 O22 . . . . -33.3(3) ?
Si15 O45 Si18 O31 . . . . -153.8(3) ?
Si16 O1 Si5 O7 . . . . 96.5(2) ?
Si16 O1 Si5 O42 . . . . -24.8(3) ?
Si16 O1 Si5 O46 . . . . -144.0(2) ?
Si16 O14 Si24 O18 . . . . 59.2(3) ?
Si16 O14 Si24 O21 . . . . -179.7(3) ?
Si16 O14 Si24 O23 . . . . -59.8(3) ?
Si17 O36 Si10 O19 . . . 2_565 34.2(4) ?
Si17 O36 Si10 O33 . . . . -86.1(4) ?
Si17 O36 Si10 O39 . . . . 156.4(3) ?
Si17 O37 Si7 O2 . . . . -156.0(6) ?
Si17 O37 Si7 O22 . . . 1_566 84.4(7) ?
Si17 O37 Si7 O23 . . . 2_575 -35.0(7) ?
Si18 O13 Si1 O4 . . . . -66.1(5) ?
Si18 O13 Si1 O5 . . . . 174.4(4) ?
Si18 O13 Si1 O15 . . . . 52.6(5) ?
Si18 O31 Si6 O6 . . . . -85.1(7) ?
Si18 O31 Si6 O9 . . . . 155.6(7) ?
Si18 O31 Si6 O29 . . . 2_564 36.3(8) ?
Si18 O45 Si15 O16 . . . . 76.3(3) ?
Si18 O45 Si15 O20 . . . 4_556 -161.9(3) ?
Si18 O45 Si15 O28 . . . . -42.2(3) ?
Si19 O6 Si6 O9 . . . . 175.5(3) ?
Si19 O6 Si6 O29 . . . 2_564 -65.7(4) ?
Si19 O6 Si6 O31 . . . . 55.3(4) ?
Si19 O8 Si14 O12 . . . . 11.0(6) ?
Si19 O8 Si14 O20 . . . . -109.0(6) ?
Si19 O8 Si14 O38 . . . 2_564 131.2(5) ?
Si19 O44 Si22 O10 . . . 2_565 179.1(4) ?
Si19 O44 Si22 O34 . . . 4_456 59.5(4) ?
Si19 O44 Si22 O42 . . . . -61.6(4) ?
Si19 O48 Si12 O32 . . . . 9.7(5) ?
Si19 O48 Si12 O40 . . . . 131.2(4) ?
Si19 O48 Si12 O41 . . . . -110.0(4) ?
Si20 O30 Si17 O26 3_656 . . 2_565 -33.1(3) ?
Si20 O30 Si17 O36 3_656 . . . -153.9(3) ?
Si20 O30 Si17 O37 3_656 . . . 87.1(3) ?
Si20 O32 Si12 O40 . . . . 53.8(5) ?
Si20 O32 Si12 O41 . . . . -66.0(5) ?
Si20 O32 Si12 O48 . . . . 172.9(5) ?
Si20 O46 Si5 O1 . . . . -179.2(3) ?
Si20 O46 Si5 O7 . . . . -59.0(3) ?
Si20 O46 Si5 O42 . . . . 62.7(3) ?
Si21 O4 Si1 O5 . . . . 52.5(3) ?
Si21 O4 Si1 O13 . . . . -66.8(3) ?
Si21 O4 Si1 O15 . . . . 172.8(3) ?
Si21 O35 Si11 O2 3_655 . . 1_544 179.5(2) ?
Si21 O35 Si11 O11 3_655 . . 2_564 58.3(2) ?
Si21 O35 Si11 O41 3_655 . . . -60.8(2) ?
Si21 O43 Si3 O7 4_456 . . . -60.1(2) ?
Si21 O43 Si3 O10 4_456 . . . 179.3(2) ?
Si21 O43 Si3 O12 4_456 . . . 58.4(2) ?
Si22 O10 Si3 O7 2_564 . . . 46.1(3) ?
Si22 O10 Si3 O12 2_564 . . . -74.0(3) ?
Si22 O10 Si3 O43 2_564 . . . 166.4(3) ?
Si22 O34 Si4 O17 4_556 . . . -56.2(6) ?
Si22 O34 Si4 O25 4_556 . . 3_645 -176.0(5) ?
Si22 O34 Si4 O28 4_556 . . . 65.2(6) ?
Si22 O42 Si5 O1 . . . . 117.1(9) ?
Si22 O42 Si5 O7 . . . . -4.4(9) ?
Si22 O42 Si5 O46 . . . . -125.5(9) ?
Si22 O44 Si19 O6 . . . . -133.9(4) ?
Si22 O44 Si19 O8 . . . . -13.3(5) ?
Si22 O44 Si19 O48 . . . . 108.2(4) ?
Si23 O16 Si15 O20 . . . 4_556 -52.8(5) ?
Si23 O16 Si15 O28 . . . . -173.2(5) ?
Si23 O16 Si15 O45 . . . . 67.1(5) ?
Si23 O27 Si2 O18 3_656 . . . -123.4(3) ?
Si23 O27 Si2 O29 3_656 . . . -1.8(4) ?
Si23 O27 Si2 O33 3_656 . . . 117.9(3) ?
Si23 O40 Si12 O32 . . . . -108.7(3) ?
Si23 O40 Si12 O41 . . . . 11.5(4) ?
Si23 O40 Si12 O48 . . . . 132.3(3) ?
Si24 O14 Si16 O1 . . . . 176.6(3) ?
Si24 O14 Si16 O11 . . . . 56.5(3) ?
Si24 O14 Si16 O38 . . . . -63.3(3) ?
Si24 O18 Si2 O27 . . . . -160.7(3) ?
Si24 O18 Si2 O29 . . . . 78.7(3) ?
Si24 O18 Si2 O33 . . . . -41.1(3) ?
